data_4107190
loop_
_publ_author_name
'Ke Kong'
'Ziad Moussa'
'Changsuk Lee'
'Daniel Romo'

_publ_section_title
;
 Total Synthesis of the Spirocyclic Imine Marine Toxin (-)-Gymnodimine and
 an Unnatural C4-Epimer
;
_journal_name_full 'Journal of the American Chemical Society'
_journal_page_first 19844
_journal_page_last 19856
_journal_paper_doi 10.1021/ja207385y
_journal_volume 133
_journal_year 2011
_chemical_formula_sum 'C27 H39 N O4 S Si'
_chemical_formula_weight 501.74
_chemical_name_systematic
; 
 ? 
;
_space_group_IT_number 4
_symmetry_cell_setting monoclinic
_symmetry_space_group_name_Hall 'P 2yb'
_symmetry_space_group_name_H-M 'P 1 21 1'
_atom_sites_solution_hydrogens geom
_atom_sites_solution_primary direct
_atom_sites_solution_secondary difmap
_audit_creation_method SHELXL-97
_cell_angle_alpha 90.00
_cell_angle_beta 103.037(2)
_cell_angle_gamma 90.00
_cell_formula_units_Z 2
_cell_length_a 14.3818(6)
_cell_length_b 6.4515(3)
_cell_length_c 15.0178(6)
_cell_measurement_reflns_used 6421
_cell_measurement_temperature 110(2)
_cell_measurement_theta_max 60.62
_cell_measurement_theta_min 3.02
_cell_volume 1357.50(10)
_computing_cell_refinement 'CELL_NOW(Sheldrick, 2003), Bruker FRAMBO'
_computing_data_collection 'Bruker FRAMBO'
_computing_data_reduction 'Bruker SAINT'
_computing_molecular_graphics 'Bruker SHELXTL'
_computing_publication_material 'Bruker SHELXTL'
_computing_structure_refinement 'SHELXL-97 (Sheldrick, 1997)'
_computing_structure_solution 'SHELXS-97 (Sheldrick, 1990)'
_diffrn_ambient_temperature 110(2)
_diffrn_measured_fraction_theta_full 0.942
_diffrn_measured_fraction_theta_max 0.942
_diffrn_measurement_device_type 'Multi-wire area detector'
_diffrn_measurement_method 'phi and omega scans'
_diffrn_radiation_monochromator graphite
_diffrn_radiation_source 'fine-focus sealed tube'
_diffrn_radiation_type CuK\a
_diffrn_radiation_wavelength 1.54178
_diffrn_reflns_av_R_equivalents 0.0532
_diffrn_reflns_av_sigmaI/netI 0.0458
_diffrn_reflns_limit_h_max 15
_diffrn_reflns_limit_h_min -15
_diffrn_reflns_limit_k_max 6
_diffrn_reflns_limit_k_min -6
_diffrn_reflns_limit_l_max 16
_diffrn_reflns_limit_l_min -16
_diffrn_reflns_number 10860
_diffrn_reflns_theta_full 59.20
_diffrn_reflns_theta_max 59.20
_diffrn_reflns_theta_min 3.02
_exptl_absorpt_coefficient_mu 1.736
_exptl_absorpt_correction_T_max 0.8881
_exptl_absorpt_correction_T_min 0.4773
_exptl_absorpt_correction_type multi-scan
_exptl_absorpt_process_details SADABS
_exptl_crystal_colour colorless
_exptl_crystal_density_diffrn 1.227
_exptl_crystal_density_meas 0
_exptl_crystal_description Needle
_exptl_crystal_F_000 540
_exptl_crystal_size_max 0.50
_exptl_crystal_size_mid 0.07
_exptl_crystal_size_min 0.07
_refine_diff_density_max 0.276
_refine_diff_density_min -0.465
_refine_diff_density_rms 0.082
_refine_ls_abs_structure_details 'Flack H D (1983), Acta Cryst. A39, 876-881'
_refine_ls_abs_structure_Flack 0.00(3)
_refine_ls_extinction_method none
_refine_ls_goodness_of_fit_ref 1.089
_refine_ls_hydrogen_treatment mixed
_refine_ls_matrix_type full
_refine_ls_number_parameters 319
_refine_ls_number_reflns 3305
_refine_ls_number_restraints 1
_refine_ls_restrained_S_all 1.089
_refine_ls_R_factor_all 0.0750
_refine_ls_R_factor_gt 0.0711
_refine_ls_shift/su_max 0.000
_refine_ls_shift/su_mean 0.000
_refine_ls_structure_factor_coef Fsqd
_refine_ls_weighting_details 'calc w=1/[\s^2^(Fo^2^)+(0.1652P)^2^+0.0000P] where P=(Fo^2^+2Fc^2^)/3'
_refine_ls_weighting_scheme calc
_refine_ls_wR_factor_gt 0.1743
_refine_ls_wR_factor_ref 0.1900
_reflns_number_gt 3126
_reflns_number_total 3305
_reflns_threshold_expression >2sigma(I)
_cod_data_source_file ja207385y_si_002.cif
_cod_data_source_block kkgnm
_cod_database_code 4107190

loop_
_symmetry_equiv_pos_as_xyz
'x, y, z'
'-x, y+1/2, -z'

loop_
_atom_site_label
_atom_site_type_symbol
_atom_site_fract_x
_atom_site_fract_y
_atom_site_fract_z
_atom_site_U_iso_or_equiv
_atom_site_adp_type
_atom_site_occupancy
_atom_site_symmetry_multiplicity
_atom_site_calc_flag
_atom_site_refinement_flags
S1 S 0.65042(8) 0.23066(18) -0.04572(7) 0.0286(4) Uani 1 1 d .
Si1 Si 0.73612(9) -0.30214(19) 0.55875(8) 0.0283(4) Uani 1 1 d .
C1 C 0.7032(3) 0.1221(8) 0.2267(3) 0.0252(10) Uani 1 1 d .
C2 C 0.8034(3) 0.1163(8) 0.2905(3) 0.0274(11) Uani 1 1 d .
H2 H 0.839(4) 0.010(10) 0.264(4) 0.036(14) Uiso 1 1 d .
C3 C 0.8028(3) 0.0528(8) 0.3868(3) 0.0281(11) Uani 1 1 d .
C4 C 0.7281(3) -0.0537(8) 0.4046(3) 0.0283(11) Uani 1 1 d .
C5 C 0.6436(4) -0.1223(8) 0.3338(3) 0.0326(11) Uani 1 1 d .
H5A H 0.5868 -0.0435 0.3413 0.039 Uiso 1 1 calc R
H5B H 0.6316 -0.2709 0.3431 0.039 Uiso 1 1 calc R
C6 C 0.6573(3) -0.0909(7) 0.2373(3) 0.0288(11) Uani 1 1 d .
H6A H 0.5946 -0.1001 0.1936 0.035 Uiso 1 1 calc R
H6B H 0.6985 -0.2026 0.2224 0.035 Uiso 1 1 calc R
C7 C 0.7136(3) 0.1322(8) 0.1277(3) 0.0265(11) Uani 1 1 d .
C8 C 0.5717(4) 0.3814(9) 0.0882(3) 0.0371(12) Uani 1 1 d .
H8A H 0.5121 0.3744 0.0401 0.045 Uiso 1 1 calc R
H8B H 0.5959 0.5254 0.0908 0.045 Uiso 1 1 calc R
C9 C 0.5510(3) 0.3246(9) 0.1788(3) 0.0340(12) Uani 1 1 d .
H9A H 0.5145 0.1932 0.1729 0.041 Uiso 1 1 calc R
H9B H 0.5116 0.4342 0.1982 0.041 Uiso 1 1 calc R
C10 C 0.6438(4) 0.2998(7) 0.2503(3) 0.0267(11) Uani 1 1 d .
H10A H 0.6810 0.4300 0.2546 0.032 Uiso 1 1 calc R
H10B H 0.6293 0.2736 0.3107 0.032 Uiso 1 1 calc R
C11 C 0.8547(4) 0.3126(8) 0.2871(3) 0.0316(12) Uani 1 1 d .
C12 C 0.8993(4) 0.4673(9) 0.2828(4) 0.0392(13) Uani 1 1 d .
C13 C 0.9560(4) 0.6528(10) 0.2790(5) 0.0534(16) Uani 1 1 d .
H13A H 1.0209 0.6127 0.2758 0.080 Uiso 1 1 calc R
H13B H 0.9585 0.7364 0.3340 0.080 Uiso 1 1 calc R
H13C H 0.9269 0.7339 0.2247 0.080 Uiso 1 1 calc R
C14 C 0.8862(4) 0.1119(10) 0.4623(4) 0.0413(13) Uani 1 1 d .
H14A H 0.8720 0.0780 0.5214 0.062 Uiso 1 1 calc R
H14B H 0.8981 0.2610 0.4594 0.062 Uiso 1 1 calc R
H14C H 0.9429 0.0352 0.4553 0.062 Uiso 1 1 calc R
C15 C 0.7552(3) 0.3617(8) -0.0525(3) 0.0268(11) Uani 1 1 d .
C16 C 0.8191(4) 0.2662(8) -0.0963(3) 0.0322(11) Uani 1 1 d .
H16 H 0.8114 0.1248 -0.1140 0.039 Uiso 1 1 calc R
C17 C 0.8938(4) 0.3813(9) -0.1134(4) 0.0376(13) Uani 1 1 d .
H17 H 0.9370 0.3179 -0.1445 0.045 Uiso 1 1 calc R
C18 C 0.9080(4) 0.5882(8) -0.0865(3) 0.0337(12) Uani 1 1 d .
C19 C 0.8455(4) 0.6758(9) -0.0399(4) 0.0398(13) Uani 1 1 d .
H19 H 0.8558 0.8143 -0.0185 0.048 Uiso 1 1 calc R
C20 C 0.7677(4) 0.5664(8) -0.0235(4) 0.0369(13) Uani 1 1 d .
H20 H 0.7240 0.6303 0.0069 0.044 Uiso 1 1 calc R
C21 C 0.9877(4) 0.7128(12) -0.1107(4) 0.0482(14) Uani 1 1 d .
H21A H 0.9777 0.7220 -0.1774 0.072 Uiso 1 1 calc R
H21B H 1.0490 0.6448 -0.0856 0.072 Uiso 1 1 calc R
H21C H 0.9883 0.8525 -0.0850 0.072 Uiso 1 1 calc R
C22 C 0.6719(4) -0.2324(9) 0.6490(3) 0.0397(14) Uani 1 1 d .
C23 C 0.5700(5) -0.1619(13) 0.6046(5) 0.0590(18) Uani 1 1 d .
H23A H 0.5346 -0.1375 0.6522 0.089 Uiso 1 1 calc R
H23B H 0.5379 -0.2699 0.5629 0.089 Uiso 1 1 calc R
H23C H 0.5725 -0.0335 0.5704 0.089 Uiso 1 1 calc R
C24 C 0.7234(5) -0.0597(12) 0.7089(4) 0.0619(19) Uani 1 1 d .
H24A H 0.7355 0.0554 0.6704 0.093 Uiso 1 1 calc R
H24B H 0.7842 -0.1118 0.7452 0.093 Uiso 1 1 calc R
H24C H 0.6838 -0.0110 0.7499 0.093 Uiso 1 1 calc R
C25 C 0.6677(5) -0.4218(13) 0.7098(5) 0.065(2) Uani 1 1 d .
H25A H 0.7326 -0.4607 0.7416 0.098 Uiso 1 1 calc R
H25B H 0.6378 -0.5379 0.6718 0.098 Uiso 1 1 calc R
H25C H 0.6301 -0.3878 0.7547 0.098 Uiso 1 1 calc R
C26 C 0.8639(4) -0.3497(11) 0.6079(4) 0.0505(15) Uani 1 1 d .
H26A H 0.8966 -0.3777 0.5586 0.076 Uiso 1 1 calc R
H26B H 0.8708 -0.4695 0.6490 0.076 Uiso 1 1 calc R
H26C H 0.8921 -0.2272 0.6422 0.076 Uiso 1 1 calc R
C27 C 0.6872(5) -0.5340(9) 0.4935(4) 0.0482(15) Uani 1 1 d .
H27A H 0.6194 -0.5121 0.4658 0.072 Uiso 1 1 calc R
H27B H 0.6942 -0.6538 0.5346 0.072 Uiso 1 1 calc R
H27C H 0.7218 -0.5598 0.4454 0.072 Uiso 1 1 calc R
N1 N 0.6435(3) 0.2391(7) 0.0648(2) 0.0277(9) Uani 1 1 d .
O1 O 0.5715(2) 0.3525(6) -0.0920(2) 0.0373(9) Uani 1 1 d .
O2 O 0.6568(3) 0.0199(6) -0.0726(2) 0.0375(9) Uani 1 1 d .
O3 O 0.7770(2) 0.0435(6) 0.1023(2) 0.0330(8) Uani 1 1 d .
O4 O 0.7225(2) -0.0934(5) 0.4931(2) 0.0327(8) Uani 1 1 d .

loop_
_atom_site_aniso_label
_atom_site_aniso_U_11
_atom_site_aniso_U_22
_atom_site_aniso_U_33
_atom_site_aniso_U_23
_atom_site_aniso_U_13
_atom_site_aniso_U_12
S1 0.0268(6) 0.0400(7) 0.0196(6) -0.0001(5) 0.0069(4) -0.0004(5)
Si1 0.0294(8) 0.0338(8) 0.0224(7) -0.0007(5) 0.0075(5) -0.0007(5)
C1 0.025(2) 0.030(3) 0.021(2) 0.0008(19) 0.0069(18) -0.001(2)
C2 0.024(3) 0.033(3) 0.027(3) 0.001(2) 0.011(2) -0.002(2)
C3 0.030(3) 0.031(3) 0.023(2) 0.0002(19) 0.005(2) -0.002(2)
C4 0.031(3) 0.033(3) 0.022(3) 0.001(2) 0.009(2) 0.001(2)
C5 0.032(3) 0.036(3) 0.032(3) 0.001(2) 0.011(2) -0.008(2)
C6 0.030(3) 0.033(3) 0.023(2) 0.000(2) 0.006(2) -0.003(2)
C7 0.026(3) 0.030(3) 0.024(2) 0.0000(19) 0.0048(19) -0.005(2)
C8 0.039(3) 0.048(3) 0.026(3) 0.002(2) 0.011(2) 0.018(2)
C9 0.030(3) 0.047(3) 0.028(3) 0.003(2) 0.012(2) 0.008(2)
C10 0.034(3) 0.026(3) 0.023(2) -0.0009(19) 0.014(2) 0.0045(19)
C11 0.026(3) 0.040(3) 0.030(3) 0.002(2) 0.009(2) 0.000(2)
C12 0.035(3) 0.040(3) 0.046(3) 0.006(2) 0.017(2) 0.000(2)
C13 0.035(3) 0.039(3) 0.091(5) 0.012(3) 0.024(3) -0.003(3)
C14 0.045(3) 0.052(4) 0.027(3) 0.001(2) 0.009(2) -0.008(3)
C15 0.023(2) 0.037(3) 0.022(2) 0.0048(19) 0.0086(19) 0.002(2)
C16 0.035(3) 0.035(3) 0.027(2) -0.005(2) 0.009(2) 0.004(2)
C17 0.028(3) 0.053(4) 0.034(3) -0.007(2) 0.013(2) 0.001(2)
C18 0.037(3) 0.042(3) 0.023(2) 0.004(2) 0.008(2) -0.002(2)
C19 0.047(3) 0.030(3) 0.044(3) 0.001(2) 0.015(3) -0.004(2)
C20 0.046(3) 0.029(3) 0.040(3) 0.000(2) 0.020(2) 0.005(2)
C21 0.043(3) 0.067(4) 0.038(3) 0.006(3) 0.015(2) -0.011(3)
C22 0.036(3) 0.061(4) 0.024(2) 0.007(2) 0.012(2) 0.011(3)
C23 0.052(4) 0.082(5) 0.048(4) 0.014(3) 0.024(3) 0.021(3)
C24 0.070(4) 0.083(5) 0.035(3) -0.021(3) 0.017(3) 0.016(4)
C25 0.075(5) 0.080(5) 0.051(4) 0.030(4) 0.034(4) 0.016(4)
C26 0.039(3) 0.061(4) 0.052(4) 0.001(3) 0.012(3) 0.011(3)
C27 0.059(4) 0.038(3) 0.039(3) 0.004(2) -0.005(3) -0.008(3)
N1 0.026(2) 0.038(2) 0.020(2) 0.0008(17) 0.0066(15) 0.0048(18)
O1 0.0309(19) 0.056(2) 0.0234(18) 0.0082(16) 0.0025(14) 0.0024(16)
O2 0.046(2) 0.041(2) 0.0282(19) -0.0111(15) 0.0138(16) -0.0078(16)
O3 0.035(2) 0.041(2) 0.0262(18) -0.0004(15) 0.0131(15) 0.0131(15)
O4 0.042(2) 0.038(2) 0.0203(17) 0.0033(14) 0.0122(15) -0.0041(15)

loop_
_atom_type_symbol
_atom_type_description
_atom_type_scat_dispersion_real
_atom_type_scat_dispersion_imag
_atom_type_scat_source
C C 0.0181 0.0091 'International Tables Vol C Tables 4.2.6.8 and 6.1.1.4'
H H 0.0000 0.0000 'International Tables Vol C Tables 4.2.6.8 and 6.1.1.4'
N N 0.0311 0.0180 'International Tables Vol C Tables 4.2.6.8 and 6.1.1.4'
O O 0.0492 0.0322 'International Tables Vol C Tables 4.2.6.8 and 6.1.1.4'
Si Si 0.2541 0.3302 'International Tables Vol C Tables 4.2.6.8 and 6.1.1.4'
S S 0.3331 0.5567 'International Tables Vol C Tables 4.2.6.8 and 6.1.1.4'

loop_
_geom_angle_atom_site_label_1
_geom_angle_atom_site_label_2
_geom_angle_atom_site_label_3
_geom_angle
O1 S1 O2 118.8(2)
O1 S1 N1 104.17(19)
O2 S1 N1 109.3(2)
O1 S1 C15 107.8(2)
O2 S1 C15 109.4(2)
N1 S1 C15 106.5(2)
O4 Si1 C27 111.4(2)
O4 Si1 C26 110.3(3)
C27 Si1 C26 107.7(3)
O4 Si1 C22 103.0(2)
C27 Si1 C22 113.1(3)
C26 Si1 C22 111.3(3)
C10 C1 C7 112.2(4)
C10 C1 C2 111.7(4)
C7 C1 C2 108.9(4)
C10 C1 C6 111.7(4)
C7 C1 C6 106.0(4)
C2 C1 C6 106.0(4)
C11 C2 C3 112.3(4)
C11 C2 C1 111.3(4)
C3 C2 C1 113.4(4)
C4 C3 C14 121.0(5)
C4 C3 C2 120.4(4)
C14 C3 C2 118.6(4)
C3 C4 O4 120.6(4)
C3 C4 C5 124.5(4)
O4 C4 C5 114.7(4)
C4 C5 C6 112.4(4)
C5 C6 C1 111.5(4)
O3 C7 N1 120.1(4)
O3 C7 C1 122.2(4)
N1 C7 C1 117.6(4)
N1 C8 C9 110.8(4)
C8 C9 C10 110.1(4)
C1 C10 C9 111.4(4)
C12 C11 C2 177.2(5)
C11 C12 C13 178.4(6)
C16 C15 C20 121.2(5)
C16 C15 S1 118.9(4)
C20 C15 S1 119.5(4)
C17 C16 C15 118.5(5)
C16 C17 C18 122.1(5)
C19 C18 C17 117.9(5)
C19 C18 C21 121.4(5)
C17 C18 C21 120.6(5)
C18 C19 C20 121.7(5)
C15 C20 C19 118.6(5)
C24 C22 C25 108.1(5)
C24 C22 C23 109.3(5)
C25 C22 C23 109.4(5)
C24 C22 Si1 110.7(4)
C25 C22 Si1 109.5(4)
C23 C22 Si1 109.8(4)
C7 N1 C8 125.5(4)
C7 N1 S1 117.0(3)
C8 N1 S1 116.9(3)
C4 O4 Si1 134.7(3)

loop_
_geom_bond_atom_site_label_1
_geom_bond_atom_site_label_2
_geom_bond_distance
S1 O1 1.426(4)
S1 O2 1.427(4)
S1 N1 1.686(4)
S1 C15 1.751(5)
Si1 O4 1.654(4)
Si1 C27 1.839(6)
Si1 C26 1.845(6)
Si1 C22 1.859(5)
C1 C10 1.519(7)
C1 C7 1.529(6)
C1 C2 1.540(7)
C1 C6 1.549(7)
C2 C11 1.473(7)
C2 C3 1.505(7)
C3 C4 1.351(7)
C3 C14 1.502(7)
C4 O4 1.374(6)
C4 C5 1.490(7)
C5 C6 1.520(7)
C7 O3 1.209(6)
C7 N1 1.398(6)
C8 N1 1.482(6)
C8 C9 1.502(7)
C9 C10 1.521(7)
C11 C12 1.195(8)
C12 C13 1.457(8)
C15 C16 1.388(7)
C15 C20 1.390(8)
C16 C17 1.377(7)
C17 C18 1.396(8)
C18 C19 1.379(8)
C18 C21 1.510(7)
C19 C20 1.392(8)
C22 C24 1.517(9)
C22 C25 1.535(8)
C22 C23 1.535(8)
